data_4318239
loop_
_publ_author_name
'Sherrika Daniel'
'David M. Hoffman'

_publ_section_title
;
 Synthesis and Structures of Aluminum Alkanethiolate Complexes
;
_journal_name_full 'Inorganic Chemistry'
_journal_page_first 3843
_journal_page_last 3849
_journal_paper_doi 10.1021/ic011257g
_journal_volume 41
_journal_year 2002
_chemical_formula_sum 'C16 H35 Al O S3'
_chemical_formula_weight 366.60
_chemical_name_systematic
;
  ?
;
_space_group_IT_number 14
_symmetry_cell_setting monoclinic
_symmetry_space_group_name_Hall '-P 2ybc'
_symmetry_space_group_name_H-M 'P 1 21/c 1'
_atom_sites_solution_hydrogens geom
_atom_sites_solution_primary direct
_atom_sites_solution_secondary difmap
_audit_creation_method SHELXL-97
_cell_angle_alpha 90.00
_cell_angle_beta 99.008(1)
_cell_angle_gamma 90.00
_cell_formula_units_Z 4
_cell_length_a 11.9897(8)
_cell_length_b 10.4690(7)
_cell_length_c 17.2606(11)
_cell_measurement_reflns_used 5369
_cell_measurement_temperature 223(2)
_cell_measurement_theta_max 22.60
_cell_measurement_theta_min 1.72
_cell_volume 2139.8(2)
_computing_cell_refinement 'Siemens SAINT software (Siemens, 1996)'
_computing_data_collection 'Siemens SMART software (Siemens, 1996)'
_computing_data_reduction 'Siemens SAINT software (Siemens, 1996)'
_computing_structure_refinement 'SHELXL-97 (Sheldrick, 1997)'
_computing_structure_solution 'SHELXS-97 (Sheldrick, 1997)'
_diffrn_ambient_temperature 223(2)
_diffrn_detector_area_resol_mean 1K
_diffrn_measured_fraction_theta_full 0.996
_diffrn_measured_fraction_theta_max 0.996
_diffrn_measurement_device_type 'Siemens SMART CCD'
_diffrn_measurement_method CCD
_diffrn_radiation_monochromator graphite
_diffrn_radiation_source 'fine-focus sealed tube'
_diffrn_radiation_type MoK\a
_diffrn_radiation_wavelength 0.71073
_diffrn_reflns_av_R_equivalents 0.0355
_diffrn_reflns_av_sigmaI/netI 0.0300
_diffrn_reflns_limit_h_max 12
_diffrn_reflns_limit_h_min -12
_diffrn_reflns_limit_k_max 11
_diffrn_reflns_limit_k_min 0
_diffrn_reflns_limit_l_max 18
_diffrn_reflns_limit_l_min 0
_diffrn_reflns_number 8826
_diffrn_reflns_theta_full 22.60
_diffrn_reflns_theta_max 22.60
_diffrn_reflns_theta_min 1.72
_diffrn_standards_decay_% 0.0
_exptl_absorpt_coefficient_mu 0.386
_exptl_absorpt_correction_T_max 0.8538
_exptl_absorpt_correction_T_min 0.7201
_exptl_absorpt_correction_type empirical
_exptl_crystal_colour Colorless
_exptl_crystal_density_diffrn 1.138
_exptl_crystal_density_method 'not measured'
_exptl_crystal_description Block
_exptl_crystal_F_000 800
_exptl_crystal_size_max 0.28
_exptl_crystal_size_mid 0.20
_exptl_crystal_size_min 0.20
_refine_diff_density_max 0.721
_refine_diff_density_min -0.358
_refine_diff_density_rms 0.048
_refine_ls_goodness_of_fit_ref 1.086
_refine_ls_hydrogen_treatment mixed
_refine_ls_matrix_type full
_refine_ls_number_parameters 186
_refine_ls_number_reflns 2816
_refine_ls_number_restraints 0
_refine_ls_restrained_S_all 1.086
_refine_ls_R_factor_all 0.0498
_refine_ls_R_factor_gt 0.0365
_refine_ls_shift/su_max 0.049
_refine_ls_shift/su_mean 0.005
_refine_ls_structure_factor_coef Fsqd
_refine_ls_weighting_details 'calc w=1/[\s^2^(Fo^2^)+(0.0265P)^2^+3.0878P] where P=(Fo^2^+2Fc^2^)/3'
_refine_ls_weighting_scheme calc
_refine_ls_wR_factor_gt 0.0859
_refine_ls_wR_factor_ref 0.0965
_reflns_number_gt 2241
_reflns_number_total 2990
_reflns_threshold_expression >4sigma(I)
_cod_data_source_file ic011257g_3.cif
_cod_data_source_block k512
_cod_depositor_comments
;
The following automatic conversions were performed:

'_symmetry_cell_setting' value 'Monoclinic' changed to 'monoclinic'
according to the built-in table from CIF Core dictionary named
'cif_core.dic' version 2.4.1 from
2010-06-29.

'_exptl_absorpt_correction_type' value 'Empirical'
changed to 'empirical' according to the built-in table from CIF Core
dictionary named 'cif_core.dic' version 2.4.1 from 2010-06-29.

Automatic conversion script
Id: cif_fix_values 1646 2011-03-28 12:23:43Z adriana 
;
_cod_original_formula_sum 'C16 H35 O S3 Al'
_cod_database_code 4318239

loop_
_symmetry_equiv_pos_as_xyz
'x, y, z'
'-x, y+1/2, -z+1/2'
'-x, -y, -z'
'x, -y-1/2, z-1/2'

loop_
_atom_site_label
_atom_site_type_symbol
_atom_site_fract_x
_atom_site_fract_y
_atom_site_fract_z
_atom_site_U_iso_or_equiv
_atom_site_adp_type
_atom_site_occupancy
_atom_site_symmetry_multiplicity
_atom_site_calc_flag
_atom_site_refinement_flags
_atom_site_disorder_assembly
_atom_site_disorder_group
S1 S 0.27756(7) 0.48856(8) 0.29345(4) 0.0316(2) Uani 1 1 d . . .
S2 S 0.26236(6) 0.15431(7) 0.19350(5) 0.0353(2) Uani 1 1 d . . .
S3 S 0.21565(8) 0.44524(9) 0.07515(5) 0.0424(3) Uani 1 1 d . . .
Al Al 0.28966(7) 0.36396(9) 0.19076(5) 0.0266(2) Uani 1 1 d . A .
O1 O 0.44692(16) 0.3505(2) 0.18569(12) 0.0363(5) Uani 1 1 d . . .
C1 C 0.3149(3) 0.3959(3) 0.38634(17) 0.0331(7) Uani 1 1 d . . .
C2 C 0.4277(3) 0.3287(4) 0.3883(2) 0.0514(10) Uani 1 1 d . . .
H2A H 0.4855 0.3911 0.3824 0.077 Uiso 1 1 calc R . .
H2B H 0.4220 0.2673 0.3458 0.077 Uiso 1 1 calc R . .
H2C H 0.4474 0.2846 0.4380 0.077 Uiso 1 1 calc R . .
C3 C 0.3235(3) 0.4944(4) 0.45215(18) 0.0466(9) Uani 1 1 d . . .
H3A H 0.2515 0.5374 0.4503 0.070 Uiso 1 1 calc R . .
H3B H 0.3813 0.5566 0.4456 0.070 Uiso 1 1 calc R . .
H3C H 0.3432 0.4519 0.5023 0.070 Uiso 1 1 calc R . .
C4 C 0.2220(3) 0.3003(4) 0.39501(19) 0.0476(9) Uani 1 1 d . . .
H4A H 0.1509 0.3450 0.3934 0.071 Uiso 1 1 calc R . .
H4B H 0.2404 0.2559 0.4447 0.071 Uiso 1 1 calc R . .
H4C H 0.2156 0.2390 0.3524 0.071 Uiso 1 1 calc R . .
C5 C 0.1084(2) 0.1172(3) 0.17309(17) 0.0303(7) Uani 1 1 d . . .
C6 C 0.0366(3) 0.2289(3) 0.19188(19) 0.0379(8) Uani 1 1 d . . .
H6A H 0.0561 0.2508 0.2469 0.057 Uiso 1 1 calc R . .
H6B H -0.0426 0.2054 0.1807 0.057 Uiso 1 1 calc R . .
H6C H 0.0502 0.3018 0.1600 0.057 Uiso 1 1 calc R . .
C7 C 0.0906(3) 0.0032(3) 0.2247(2) 0.0462(9) Uani 1 1 d . . .
H7A H 0.1095 0.0273 0.2794 0.069 Uiso 1 1 calc R . .
H7B H 0.1387 -0.0667 0.2135 0.069 Uiso 1 1 calc R . .
H7C H 0.0122 -0.0234 0.2139 0.069 Uiso 1 1 calc R . .
C8 C 0.0793(3) 0.0811(4) 0.08707(19) 0.0477(9) Uani 1 1 d . . .
H8A H 0.0911 0.1542 0.0548 0.072 Uiso 1 1 calc R . .
H8B H 0.0008 0.0548 0.0758 0.072 Uiso 1 1 calc R . .
H8C H 0.1273 0.0112 0.0757 0.072 Uiso 1 1 calc R . .
C9 C 0.1822(3) 0.6181(3) 0.07834(18) 0.0335(7) Uani 1 1 d . . .
C10 C 0.0864(3) 0.6386(4) 0.1251(2) 0.0506(10) Uani 1 1 d . . .
H10A H 0.0215 0.5884 0.1023 0.076 Uiso 1 1 calc R . .
H10B H 0.0661 0.7284 0.1238 0.076 Uiso 1 1 calc R . .
H10C H 0.1104 0.6122 0.1790 0.076 Uiso 1 1 calc R . .
C11 C 0.1431(3) 0.6553(4) -0.0070(2) 0.0530(10) Uani 1 1 d . . .
H11A H 0.0775 0.6049 -0.0282 0.080 Uiso 1 1 calc R . .
H11B H 0.2034 0.6394 -0.0372 0.080 Uiso 1 1 calc R . .
H11C H 0.1236 0.7453 -0.0099 0.080 Uiso 1 1 calc R . .
C12 C 0.2851(3) 0.6952(4) 0.1127(2) 0.0558(10) Uani 1 1 d . . .
H12A H 0.3453 0.6809 0.0821 0.084 Uiso 1 1 calc R . .
H12B H 0.3101 0.6689 0.1665 0.084 Uiso 1 1 calc R . .
H12C H 0.2659 0.7853 0.1115 0.084 Uiso 1 1 calc R . .
C13 C 0.5332(6) 0.4393(7) 0.2126(4) 0.0275(18) Uiso 0.50 1 d P A 1
H13A H 0.5635 0.4245 0.2680 0.033 Uiso 0.50 1 calc PR A 1
H13B H 0.5050 0.5271 0.2063 0.033 Uiso 0.50 1 calc PR A 1
C14 C 0.6234(8) 0.4139(11) 0.1603(6) 0.073(3) Uiso 0.50 1 d P A 1
H14A H 0.6544 0.4947 0.1443 0.088 Uiso 0.50 1 calc PR A 1
H14B H 0.6852 0.3628 0.1885 0.088 Uiso 0.50 1 calc PR A 1
C15 C 0.5669(7) 0.3446(8) 0.0919(5) 0.055(2) Uiso 0.50 1 d P A 1
H15A H 0.6201 0.2872 0.0717 0.066 Uiso 0.50 1 calc PR A 1
H15B H 0.5365 0.4044 0.0502 0.066 Uiso 0.50 1 calc PR A 1
C16 C 0.4754(6) 0.2714(7) 0.1180(4) 0.0319(18) Uiso 0.50 1 d P A 1
H16A H 0.5008 0.1856 0.1353 0.038 Uiso 0.50 1 calc PR A 1
H16B H 0.4103 0.2641 0.0761 0.038 Uiso 0.50 1 calc PR A 1
C13' C 0.5191(7) 0.4727(8) 0.1899(5) 0.045(2) Uiso 0.50 1 d P A 2
H13C H 0.4708 0.5483 0.1797 0.054 Uiso 0.50 1 calc PR A 2
H13D H 0.5649 0.4814 0.2419 0.054 Uiso 0.50 1 calc PR A 2
C14' C 0.5891(5) 0.4602(6) 0.1318(4) 0.0303(15) Uiso 0.50 1 d P A 2
H14C H 0.6609 0.5051 0.1472 0.036 Uiso 0.50 1 calc PR A 2
H14D H 0.5520 0.4944 0.0815 0.036 Uiso 0.50 1 calc PR A 2
C15' C 0.6083(7) 0.3138(8) 0.1264(5) 0.051(2) Uiso 0.50 1 d P A 2
H15C H 0.6199 0.2897 0.0733 0.062 Uiso 0.50 1 calc PR A 2
H15D H 0.6743 0.2870 0.1637 0.062 Uiso 0.50 1 calc PR A 2
C16' C 0.5032(7) 0.2541(8) 0.1460(5) 0.042(2) Uiso 0.50 1 d P A 2
H16C H 0.4545 0.2259 0.0982 0.050 Uiso 0.50 1 calc PR A 2
H16D H 0.5219 0.1799 0.1802 0.050 Uiso 0.50 1 calc PR A 2

loop_
_atom_site_aniso_label
_atom_site_aniso_U_11
_atom_site_aniso_U_22
_atom_site_aniso_U_33
_atom_site_aniso_U_23
_atom_site_aniso_U_13
_atom_site_aniso_U_12
S1 0.0401(5) 0.0285(4) 0.0267(4) -0.0002(3) 0.0062(3) 0.0031(4)
S2 0.0273(4) 0.0254(4) 0.0513(5) 0.0010(4) 0.0005(4) 0.0022(3)
S3 0.0602(6) 0.0383(5) 0.0266(4) -0.0027(4) -0.0002(4) 0.0106(4)
Al 0.0252(5) 0.0264(5) 0.0278(5) -0.0020(4) 0.0034(4) -0.0003(4)
O1 0.0264(11) 0.0404(13) 0.0436(13) -0.0143(11) 0.0106(9) -0.0052(10)
C1 0.0360(18) 0.0369(19) 0.0249(16) 0.0023(14) 0.0006(13) 0.0033(15)
C2 0.047(2) 0.064(3) 0.040(2) 0.0015(19) -0.0031(16) 0.0163(19)
C3 0.062(2) 0.050(2) 0.0279(18) -0.0028(16) 0.0057(16) 0.0003(19)
C4 0.058(2) 0.049(2) 0.0358(19) 0.0080(17) 0.0059(17) -0.0091(19)
C5 0.0279(16) 0.0298(18) 0.0326(17) -0.0047(14) 0.0028(13) -0.0037(14)
C6 0.0292(17) 0.040(2) 0.0434(19) -0.0009(16) 0.0036(14) 0.0006(15)
C7 0.043(2) 0.037(2) 0.060(2) 0.0050(18) 0.0136(17) -0.0037(17)
C8 0.041(2) 0.057(2) 0.043(2) -0.0147(18) 0.0001(16) -0.0033(18)
C9 0.0319(17) 0.0315(18) 0.0366(18) 0.0075(15) 0.0043(14) -0.0022(15)
C10 0.047(2) 0.049(2) 0.058(2) 0.0011(19) 0.0138(18) 0.0109(18)
C11 0.053(2) 0.057(3) 0.046(2) 0.0216(19) 0.0010(17) -0.0015(19)
C12 0.051(2) 0.047(2) 0.065(3) 0.011(2) -0.0044(19) -0.0166(19)

loop_
_atom_type_symbol
_atom_type_description
_atom_type_scat_dispersion_real
_atom_type_scat_dispersion_imag
_atom_type_scat_source
C C 0.0033 0.0016 'International Tables Vol C Tables 4.2.6.8 and 6.1.1.4'
H H 0.0000 0.0000 'International Tables Vol C Tables 4.2.6.8 and 6.1.1.4'
O O 0.0106 0.0060 'International Tables Vol C Tables 4.2.6.8 and 6.1.1.4'
Al Al 0.0645 0.0514 'International Tables Vol C Tables 4.2.6.8 and 6.1.1.4'
S S 0.1246 0.1234 'International Tables Vol C Tables 4.2.6.8 and 6.1.1.4'

loop_
_geom_angle_atom_site_label_1
_geom_angle_atom_site_label_2
_geom_angle_atom_site_label_3
_geom_angle
_geom_angle_site_symmetry_1
_geom_angle_site_symmetry_3
_geom_angle_publ_flag
C1 S1 Al 110.06(11) . . ?
C5 S2 Al 110.27(10) . . ?
C9 S3 Al 113.86(10) . . ?
O1 Al S2 94.49(8) . . ?
O1 Al S3 104.23(8) . . ?
S2 Al S3 110.98(5) . . ?
O1 Al S1 105.56(7) . . ?
S2 Al S1 122.31(5) . . ?
S3 Al S1 115.11(5) . . ?
C13 O1 C16' 104.1(4) . . ?
C13 O1 C16 111.8(4) . . ?
C16' O1 C16 22.2(4) . . ?
C13 O1 C13' 20.3(4) . . ?
C16' O1 C13' 107.5(4) . . ?
C16 O1 C13' 107.3(4) . . ?
C13 O1 Al 127.9(3) . . ?
C16' O1 Al 127.7(3) . . ?
C16 O1 Al 114.8(3) . . ?
C13' O1 Al 119.3(3) . . ?
C2 C1 C4 110.8(3) . . ?
C2 C1 C3 109.9(3) . . ?
C4 C1 C3 109.7(3) . . ?
C2 C1 S1 110.7(2) . . ?
C4 C1 S1 110.2(2) . . ?
C3 C1 S1 105.5(2) . . ?
C8 C5 C6 110.5(3) . . ?
C8 C5 C7 110.1(3) . . ?
C6 C5 C7 110.0(3) . . ?
C8 C5 S2 107.8(2) . . ?
C6 C5 S2 112.2(2) . . ?
C7 C5 S2 106.1(2) . . ?
C12 C9 C10 110.7(3) . . ?
C12 C9 C11 110.5(3) . . ?
C10 C9 C11 109.5(3) . . ?
C12 C9 S3 111.4(2) . . ?
C10 C9 S3 109.8(2) . . ?
C11 C9 S3 104.8(2) . . ?
O1 C13 C14 103.8(5) . . ?
C15 C14 C13 106.4(7) . . ?
C14 C15 C16 106.6(7) . . ?
C15 C16 O1 102.7(5) . . ?
C14' C13' O1 106.4(6) . . ?
C13' C14' C15' 104.1(6) . . ?
C16' C15' C14' 105.2(6) . . ?
O1 C16' C15' 106.8(6) . . ?

loop_
_geom_bond_atom_site_label_1
_geom_bond_atom_site_label_2
_geom_bond_distance
_geom_bond_site_symmetry_2
_geom_bond_publ_flag
S1 C1 1.867(3) . ?
S1 Al 2.2236(12) . ?
S2 C5 1.865(3) . ?
S2 Al 2.2207(12) . ?
S3 C9 1.856(3) . ?
S3 Al 2.2223(12) . ?
Al O1 1.906(2) . ?
O1 C13 1.413(7) . ?
O1 C16' 1.445(8) . ?
O1 C16 1.515(7) . ?
O1 C13' 1.540(8) . ?
C1 C2 1.520(4) . ?
C1 C4 1.522(5) . ?
C1 C3 1.526(4) . ?
C5 C8 1.519(4) . ?
C5 C6 1.517(4) . ?
C5 C7 1.524(4) . ?
C9 C12 1.516(4) . ?
C9 C10 1.518(4) . ?
C9 C11 1.525(4) . ?
C13 C14 1.537(11) . ?
C14 C15 1.459(12) . ?
C15 C16 1.466(10) . ?
C13' C14' 1.411(10) . ?
C14' C15' 1.555(10) . ?
C15' C16' 1.492(11) . ?

loop_
_geom_torsion_atom_site_label_1
_geom_torsion_atom_site_label_2
_geom_torsion_atom_site_label_3
_geom_torsion_atom_site_label_4
_geom_torsion
_geom_torsion_site_symmetry_1
_geom_torsion_site_symmetry_2
_geom_torsion_site_symmetry_3
_geom_torsion_site_symmetry_4
_geom_torsion_publ_flag
C5 S2 Al O1 -165.56(12) . . . . ?
C5 S2 Al S3 -58.45(11) . . . . ?
C5 S2 Al S1 82.85(11) . . . . ?
C9 S3 Al O1 -102.63(13) . . . . ?
C9 S3 Al S2 156.79(11) . . . . ?
C9 S3 Al S1 12.48(12) . . . . ?
C1 S1 Al O1 -77.43(13) . . . . ?
C1 S1 Al S2 28.37(12) . . . . ?
C1 S1 Al S3 168.23(11) . . . . ?
S2 Al O1 C13 -152.4(4) . . . . ?
S3 Al O1 C13 94.6(4) . . . . ?
S1 Al O1 C13 -27.0(4) . . . . ?
S2 Al O1 C16' 34.9(5) . . . . ?
S3 Al O1 C16' -78.1(5) . . . . ?
S1 Al O1 C16' 160.2(5) . . . . ?
S2 Al O1 C16 56.1(3) . . . . ?
S3 Al O1 C16 -56.9(3) . . . . ?
S1 Al O1 C16 -178.6(3) . . . . ?
S2 Al O1 C13' -174.5(4) . . . . ?
S3 Al O1 C13' 72.5(4) . . . . ?
S1 Al O1 C13' -49.2(4) . . . . ?
Al S1 C1 C2 51.8(3) . . . . ?
Al S1 C1 C4 -71.1(2) . . . . ?
Al S1 C1 C3 170.62(19) . . . . ?
Al S2 C5 C8 98.5(2) . . . . ?
Al S2 C5 C6 -23.4(2) . . . . ?
Al S2 C5 C7 -143.56(19) . . . . ?
Al S3 C9 C12 55.6(3) . . . . ?
Al S3 C9 C10 -67.4(2) . . . . ?
Al S3 C9 C11 175.11(18) . . . . ?
C16' O1 C13 C14 20.7(8) . . . . ?
C16 O1 C13 C14 -1.1(8) . . . . ?
C13' O1 C13 C14 -81.9(15) . . . . ?
Al O1 C13 C14 -153.4(5) . . . . ?
O1 C13 C14 C15 18.6(10) . . . . ?
C13 C14 C15 C16 -29.5(11) . . . . ?
C14 C15 C16 O1 27.6(9) . . . . ?
C13 O1 C16 C15 -16.3(7) . . . . ?
C16' O1 C16 C15 -89.5(13) . . . . ?
C13' O1 C16 C15 4.7(7) . . . . ?
Al O1 C16 C15 139.8(5) . . . . ?
C13 O1 C13' C14' 102.9(16) . . . . ?
C16' O1 C13' C14' 19.8(8) . . . . ?
C16 O1 C13' C14' -3.5(8) . . . . ?
Al O1 C13' C14' -136.2(5) . . . . ?
O1 C13' C14' C15' -30.3(8) . . . . ?
C13' C14' C15' C16' 30.8(9) . . . . ?
C13 O1 C16' C15' -20.4(8) . . . . ?
C16 O1 C16' C15' 93.3(14) . . . . ?
C13' O1 C16' C15' 0.4(8) . . . . ?
Al O1 C16' C15' 153.7(5) . . . . ?
C14' C15' C16' O1 -18.4(8) . . . . ?
